data_4514464
loop_
_publ_author_name
'Chang, Shenzhen'
'An, Haiyan'
'Chen, Yanhong'
'Hou, Yujiao'
'Zhang, Jie'
'Zhu, Qingshan'

_publ_section_title
;
 Multiunit Catalysts with Synergistic Reactivity: Three-Dimensional
 Polyoxometalate-Based Coordination Polymers for Highly Efficient
 Synthesis of Functionalized <i>p</i>-Benzoquinones.
;
_journal_issue 41
_journal_name_full 'ACS applied materials &amp; interfaces'
_journal_page_first 37908
_journal_page_last 37919
_journal_paper_doi 10.1021/acsami.9b14928
_journal_volume 11
_journal_year 2019
_chemical_formula_sum 'C36 H45 Cl2 Cu4 N28 O50 P W12'
_chemical_formula_weight 4232.23
_space_group_crystal_system monoclinic
_space_group_IT_number 14
_space_group_name_Hall '-P 2yn'
_space_group_name_H-M_alt 'P 1 21/n 1'
_symmetry_space_group_name_Hall '-P 2yn'
_symmetry_space_group_name_H-M 'P 1 21/n 1'
_audit_creation_method SHELXL-2014/7
_cell_angle_alpha 90
_cell_angle_beta 99.2120(10)
_cell_angle_gamma 90
_cell_formula_units_Z 2
_cell_length_a 10.8516(2)
_cell_length_b 12.9946(3)
_cell_length_c 27.6264(7)
_cell_measurement_reflns_used 6653
_cell_measurement_temperature 100(2)
_cell_measurement_theta_max 24.999
_cell_measurement_theta_min 1.736
_cell_volume 3845.42(15)
_computing_cell_refinement 'Bruker SMART'
_computing_data_collection 'Bruker SMART'
_computing_data_reduction 'Bruker SAINT'
_computing_molecular_graphics 'Bruker SHELXTL'
_computing_publication_material 'Bruker SHELXTL'
_computing_structure_refinement 'SHELXL-2014/7 (Sheldrick, 2014)'
_computing_structure_solution 'Bruker SHELXTL'
_diffrn_ambient_temperature 100(2)
_diffrn_measured_fraction_theta_full 0.982
_diffrn_measured_fraction_theta_max 0.982
_diffrn_measurement_device_type 'Bruker Smart Apex CCD'
_diffrn_measurement_method 'phi and omega scans'
_diffrn_radiation_type MoK\a
_diffrn_radiation_wavelength 0.71073
_diffrn_reflns_av_R_equivalents 0.0410
_diffrn_reflns_av_unetI/netI 0.0469
_diffrn_reflns_Laue_measured_fraction_full 0.982
_diffrn_reflns_Laue_measured_fraction_max 0.982
_diffrn_reflns_limit_h_max 12
_diffrn_reflns_limit_h_min -12
_diffrn_reflns_limit_k_max 15
_diffrn_reflns_limit_k_min -14
_diffrn_reflns_limit_l_max 22
_diffrn_reflns_limit_l_min -32
_diffrn_reflns_number 21403
_diffrn_reflns_point_group_measured_fraction_full 0.982
_diffrn_reflns_point_group_measured_fraction_max 0.982
_diffrn_reflns_theta_full 24.999
_diffrn_reflns_theta_max 24.999
_diffrn_reflns_theta_min 1.736
_exptl_absorpt_coefficient_mu 19.155
_exptl_absorpt_correction_T_max 0.420
_exptl_absorpt_correction_T_min 0.327
_exptl_absorpt_correction_type multi-scan
_exptl_absorpt_process_details 'ABSCOR by T.Higashi 8 March, 1995'
_exptl_crystal_colour light-green
_exptl_crystal_density_diffrn 3.655
_exptl_crystal_density_method 'not measured'
_exptl_crystal_description block
_exptl_crystal_F_000 3820
_exptl_crystal_size_max 0.29
_exptl_crystal_size_mid 0.27
_exptl_crystal_size_min 0.25
_refine_diff_density_max 1.694
_refine_diff_density_min -2.024
_refine_diff_density_rms 0.282
_refine_ls_extinction_coef 0.000064(11)
_refine_ls_extinction_expression Fc^*^=kFc[1+0.001xFc^2^\l^3^/sin(2\q)]^-1/4^
_refine_ls_extinction_method 'SHELXL-2014/7 (Sheldrick 2014'
_refine_ls_goodness_of_fit_ref 1.078
_refine_ls_hydrogen_treatment constr
_refine_ls_matrix_type full
_refine_ls_number_parameters 670
_refine_ls_number_reflns 6653
_refine_ls_number_restraints 246
_refine_ls_restrained_S_all 1.076
_refine_ls_R_factor_all 0.0563
_refine_ls_R_factor_gt 0.0469
_refine_ls_shift/su_max 0.001
_refine_ls_shift/su_mean 0.000
_refine_ls_structure_factor_coef Fsqd
_refine_ls_weighting_details 'w=1/[\s^2^(Fo^2^)+(0.0139P)^2^+153.9762P] where P=(Fo^2^+2Fc^2^)/3'
_refine_ls_weighting_scheme calc
_refine_ls_wR_factor_gt 0.0905
_refine_ls_wR_factor_ref 0.0940
_reflns_Friedel_coverage 0.000
_reflns_number_gt 5751
_reflns_number_total 6653
_reflns_threshold_expression 'I > 2\s(I)'
_cod_data_source_file am9b14928_si_002.cif
_cod_data_source_block 1
_cod_database_code 4514464
_shelx_shelxl_version_number 2014/7
_shelx_space_group_comment
;
The symmetry employed for this shelxl refinement is uniquely defined
by the following loop, which should always be used as a source of
symmetry information in preference to the above space-group names.
They are only intended as comments.
;

loop_
_space_group_symop_operation_xyz
'x, y, z'
'-x+1/2, y+1/2, -z+1/2'
'-x, -y, -z'
'x-1/2, -y-1/2, z-1/2'

loop_
_atom_site_label
_atom_site_type_symbol
_atom_site_fract_x
_atom_site_fract_y
_atom_site_fract_z
_atom_site_U_iso_or_equiv
_atom_site_adp_type
_atom_site_occupancy
_atom_site_site_symmetry_order
_atom_site_calc_flag
_atom_site_refinement_flags_posn
_atom_site_refinement_flags_adp
_atom_site_refinement_flags_occupancy
_atom_site_disorder_assembly
_atom_site_disorder_group
P1 P 0.5000 -0.5000 0.5000 0.0108(10) Uani 1 2 d S . P A .
W1 W 0.64933(5) -0.26588(5) 0.53842(2) 0.01989(15) Uani 1 1 d . . . . .
W2 W 0.36931(6) -0.33419(5) 0.58073(2) 0.02485(17) Uani 1 1 d . . . . .
W3 W 0.36256(7) -0.26190(5) 0.45602(2) 0.02865(18) Uani 1 1 d . . . . .
W4 W 0.78438(5) -0.43169(5) 0.45853(2) 0.02077(16) Uani 1 1 d . . . . .
W5 W 0.78601(5) -0.50244(5) 0.58280(2) 0.02303(16) Uani 1 1 d . . . . .
W6 W 0.50286(7) -0.57289(5) 0.62329(2) 0.02767(18) Uani 1 1 d . . . . .
Cu1 Cu 0.07537(13) -0.21253(11) 0.75007(5) 0.0076(3) Uani 1 1 d . . . . .
Cu2 Cu 1.09350(15) 0.05407(13) 0.58307(5) 0.0137(4) Uani 1 1 d . . . . .
O1 O 0.4138(14) -0.4451(12) 0.4543(5) 0.006(3) Uani 0.5 1 d . U P A .
O2 O 0.3835(15) -0.5524(13) 0.4872(6) 0.008(4) Uani 0.5 1 d . U P . .
O3 O 0.5081(15) -0.6112(12) 0.4856(5) 0.007(3) Uani 0.5 1 d . U P A .
O4 O 0.5848(15) -0.5023(13) 0.4574(6) 0.009(4) Uani 0.5 1 d . U P . .
O5 O 0.7212(13) -0.1553(9) 0.5554(4) 0.049(4) Uani 1 1 d . U . . .
O6 O 0.2624(18) -0.3679(14) 0.4427(7) 0.018(5) Uani 0.547(11) 1 d . U P A 1
O6' O 0.2083(19) -0.3465(15) 0.4235(7) 0.020(5) Uani 0.547(11) 1 d . U P A 2
O7 O 0.6895(17) -0.5306(13) 0.6346(6) 0.013(4) Uani 0.547(11) 1 d . U P A 1
O7' O 0.6413(18) -0.5097(15) 0.6152(7) 0.005(4) Uani 0.453(11) 1 d . U P A 2
O8 O 0.5198(10) -0.2205(11) 0.4880(4) 0.044(3) Uani 1 1 d . U . . .
O9 O 0.586(2) -0.7037(14) 0.6072(8) 0.006(6) Uani 0.52(5) 1 d . U P A 3
O9' O 0.533(2) -0.6816(15) 0.5879(8) 0.010(7) Uani 0.48(5) 1 d . U P A 4
O10 O 0.9122(11) -0.3944(9) 0.4387(5) 0.047(3) Uani 1 1 d . U . . .
O11 O 0.2644(17) -0.4325(14) 0.5571(6) 0.012(4) Uani 0.547(11) 1 d . U P A 1
O11' O 0.2137(19) -0.4315(15) 0.5712(7) 0.022(5) Uani 0.547(11) 1 d . U P A 2
O12 O 0.3131(18) -0.6085(14) 0.6028(6) 0.018(5) Uani 0.547(11) 1 d . U P A 1
O12' O 0.3663(16) -0.6045(12) 0.5883(5) 0.007(4) Uani 0.547(11) 1 d . U P A 2
O13 O 0.3006(9) -0.1501(8) 0.4359(4) 0.029(3) Uani 1 1 d . . . . .
O14 O 0.7455(11) -0.3601(8) 0.5805(3) 0.033(3) Uani 1 1 d . . . . .
O15 O 0.9187(10) -0.4998(10) 0.6221(4) 0.046(3) Uani 1 1 d . . . . .
O16 O 0.3139(10) -0.2718(9) 0.5192(4) 0.036(3) Uani 1 1 d . U . . .
O17 O 0.3079(9) -0.2542(8) 0.6176(3) 0.026(2) Uani 1 1 d . U . . .
O18 O 0.5005(8) -0.6060(7) 0.6818(3) 0.016(2) Uani 1 1 d . . . . .
O19 O 0.4496(12) -0.4342(9) 0.6247(5) 0.056(4) Uani 1 1 d . U . . .
O20 O 0.5264(10) -0.2729(11) 0.5796(4) 0.049(3) Uani 1 1 d . U . . .
O21 O 0.7395(9) -0.3062(8) 0.4883(3) 0.023(2) Uani 1 1 d . U . . .
O22 O 0.8417(10) -0.4813(8) 0.5217(3) 0.026(2) Uani 1 1 d . U . . .
N1 N -0.8482(9) -0.3052(8) 0.8084(4) 0.010(2) Uani 1 1 d . U . . .
N2 N -0.9244(9) -0.3360(9) 0.8411(4) 0.014(2) Uani 1 1 d . . . . .
N3 N -0.8565(10) -0.3818(9) 0.8776(4) 0.016(2) Uani 1 1 d . U . . .
N4 N -0.7328(10) -0.3799(8) 0.8716(4) 0.013(2) Uani 1 1 d . . . . .
N5 N -0.2812(9) -0.3188(8) 0.7040(4) 0.009(2) Uani 1 1 d . . . . .
N6 N -0.2816(9) -0.3041(8) 0.7526(3) 0.007(2) Uani 1 1 d . U . . .
N7 N -0.0887(9) -0.2808(8) 0.7430(4) 0.010(2) Uani 1 1 d . . . . .
N8 N 0.9970(9) -0.1040(8) 0.6977(4) 0.009(2) Uani 1 1 d . U . . .
N9 N 1.0765(9) -0.0747(8) 0.6692(4) 0.010(2) Uani 1 1 d . U . . .
N10 N 1.0200(9) -0.0185(8) 0.6341(3) 0.008(2) Uani 1 1 d . . . . .
N11 N 0.8998(9) -0.0062(8) 0.6377(4) 0.011(2) Uani 1 1 d . U . . .
N12 N 0.3951(9) -0.0311(8) 0.7847(3) 0.008(2) Uani 1 1 d . U . . .
N13 N 0.4139(9) -0.0777(8) 0.7413(3) 0.006(2) Uani 1 1 d . . . . .
N14 N 0.2362(9) -0.1365(8) 0.7555(3) 0.007(2) Uani 1 1 d . U . . .
C1 C -0.7328(12) -0.3298(10) 0.8287(4) 0.011(3) Uani 1 1 d . . . . .
C2 C -0.6153(11) -0.3191(10) 0.8079(5) 0.011(3) Uani 1 1 d . U . . .
C3 C -0.5125(12) -0.2726(10) 0.8360(4) 0.013(3) Uani 1 1 d . U . . .
H3A H -0.5187 -0.2462 0.8668 0.015 Uiso 1 1 calc R U . . .
C4 C -0.4005(11) -0.2655(10) 0.8178(4) 0.010(3) Uani 1 1 d . U . . .
H4A H -0.3316 -0.2323 0.8354 0.012 Uiso 1 1 calc R U . . .
C5 C -0.3952(11) -0.3101(10) 0.7723(4) 0.010(3) Uani 1 1 d . U . . .
C6 C -0.4971(12) -0.3535(10) 0.7439(4) 0.012(3) Uani 1 1 d . . . . .
H6A H -0.4921 -0.3794 0.7129 0.014 Uiso 1 1 calc R U . . .
C7 C -0.6070(12) -0.3576(9) 0.7627(5) 0.011(3) Uani 1 1 d . . . . .
H7A H -0.6771 -0.3873 0.7441 0.014 Uiso 1 1 calc R U . . .
C8 C -0.1642(12) -0.3036(9) 0.6997(4) 0.010(3) Uani 1 1 d . . . . .
H8A H -0.1349 -0.3080 0.6699 0.012 Uiso 1 1 calc R U . . .
C9 C -0.1654(11) -0.2830(9) 0.7755(4) 0.007(3) Uani 1 1 d . U . . .
H9A H -0.1428 -0.2717 0.8090 0.009 Uiso 1 1 calc R U . . .
C10 C 0.8852(11) -0.0594(9) 0.6779(4) 0.007(2) Uani 1 1 d . . . . .
C11 C 0.7630(11) -0.0634(9) 0.6951(4) 0.009(3) Uani 1 1 d . U . . .
C12 C 0.6544(12) -0.0774(10) 0.6617(5) 0.015(3) Uani 1 1 d . . . . .
H12A H 0.6601 -0.0854 0.6287 0.018 Uiso 1 1 calc R U . . .
C13 C 0.5390(11) -0.0798(10) 0.6759(4) 0.011(3) Uani 1 1 d . U . . .
H13A H 0.4671 -0.0896 0.6531 0.013 Uiso 1 1 calc R U . . .
C14 C 0.5328(11) -0.0674(9) 0.7251(4) 0.008(3) Uani 1 1 d . U . . .
C15 C 0.6365(11) -0.0512(9) 0.7589(4) 0.009(3) Uani 1 1 d . . . . .
H15A H 0.6294 -0.0416 0.7917 0.011 Uiso 1 1 calc R U . . .
C16 C 0.7534(11) -0.0491(9) 0.7443(4) 0.008(3) Uani 1 1 d . U . . .
H16A H 0.8247 -0.0382 0.7673 0.010 Uiso 1 1 calc R U . . .
C17 C 0.3176(11) -0.1391(10) 0.7255(4) 0.010(3) Uani 1 1 d . U . . .
H17A H 0.3095 -0.1784 0.6970 0.012 Uiso 1 1 calc R U . . .
C18 C 0.2850(11) -0.0684(10) 0.7911(4) 0.011(3) Uani 1 1 d . . . . .
H18A H 0.2452 -0.0501 0.8172 0.013 Uiso 1 1 calc R U . . .
Cl1 Cl 0.1187(9) -0.3164(8) 0.6853(4) 0.126(3) Uani 1 1 d . . . . .
O1W O 0.9193(9) 0.0417(10) 0.5434(4) 0.039(3) Uani 1 1 d . . . . .
O2W O 1.1587(11) -0.0882(9) 0.5523(4) 0.041(3) Uani 1 1 d . . . . .
O3W O 1.1361(12) 0.1283(10) 0.5273(4) 0.050(4) Uani 1 1 d . . . . .
OW1 O 0.4042(12) -0.0221(11) 0.5445(5) 0.061(4) Uani 1 1 d . . . . .
OW2 O 0.0269(12) -0.2726(11) 0.5809(6) 0.073(5) Uani 1 1 d . . . . .

loop_
_atom_site_aniso_label
_atom_site_aniso_U_11
_atom_site_aniso_U_22
_atom_site_aniso_U_33
_atom_site_aniso_U_23
_atom_site_aniso_U_13
_atom_site_aniso_U_12
P1 0.017(2) 0.013(3) 0.004(2) 0.0032(18) 0.0044(18) 0.005(2)
W1 0.0205(3) 0.0211(3) 0.0194(3) -0.0017(2) 0.0071(2) -0.0013(3)
W2 0.0388(4) 0.0231(3) 0.0122(3) -0.0030(2) 0.0027(3) 0.0171(3)
W3 0.0460(4) 0.0184(3) 0.0270(3) 0.0087(3) 0.0221(3) 0.0155(3)
W4 0.0213(3) 0.0220(3) 0.0180(3) 0.0018(2) -0.0001(2) -0.0014(3)
W5 0.0201(3) 0.0319(4) 0.0185(3) -0.0052(3) 0.0077(2) -0.0052(3)
W6 0.0585(5) 0.0176(3) 0.0082(3) 0.0007(2) 0.0091(3) -0.0064(3)
Cu1 0.0024(7) 0.0110(8) 0.0099(7) 0.0025(6) 0.0023(6) -0.0019(6)
Cu2 0.0145(8) 0.0191(9) 0.0077(7) 0.0013(6) 0.0027(6) -0.0070(7)
O1 0.005(5) 0.008(5) 0.005(5) -0.001(4) 0.001(4) -0.003(4)
O2 0.008(5) 0.013(5) 0.005(5) 0.003(4) 0.004(4) 0.001(4)
O3 0.008(4) 0.007(4) 0.006(4) -0.001(3) -0.002(3) 0.000(3)
O4 0.009(5) 0.008(5) 0.009(5) 0.000(4) 0.001(4) 0.003(4)
O5 0.104(10) 0.028(6) 0.022(5) -0.017(5) 0.028(6) -0.031(7)
O6 0.017(8) 0.018(8) 0.020(8) -0.001(6) 0.005(7) 0.007(6)
O6' 0.022(8) 0.017(8) 0.024(8) 0.003(7) 0.009(7) 0.004(7)
O7 0.015(7) 0.015(8) 0.012(7) 0.004(6) 0.007(6) -0.001(6)
O7' 0.004(6) 0.007(6) 0.003(6) 0.003(4) 0.002(4) 0.001(4)
O8 0.021(5) 0.093(8) 0.023(5) 0.024(5) 0.014(4) 0.021(5)
O9 0.005(8) 0.008(7) 0.006(7) 0.003(4) 0.003(5) 0.000(4)
O9' 0.012(10) 0.011(9) 0.005(9) 0.001(6) -0.004(7) 0.003(7)
O10 0.052(7) 0.034(7) 0.070(8) 0.019(6) 0.050(7) 0.022(6)
O11 0.011(6) 0.012(6) 0.010(6) -0.004(4) -0.003(4) -0.001(4)
O11' 0.021(8) 0.030(9) 0.015(8) 0.004(7) 0.002(7) 0.002(7)
O12 0.018(6) 0.018(6) 0.018(6) -0.001(4) 0.004(4) 0.000(4)
O12' 0.008(5) 0.007(5) 0.006(5) 0.000(4) -0.002(4) -0.002(4)
O13 0.022(6) 0.015(6) 0.047(7) 0.018(5) -0.008(5) 0.003(4)
O14 0.054(7) 0.036(7) 0.010(5) 0.011(4) 0.008(5) 0.023(6)
O15 0.040(7) 0.079(10) 0.014(5) -0.004(6) -0.007(5) 0.035(7)
O16 0.028(4) 0.056(5) 0.026(4) 0.014(4) 0.013(4) 0.009(4)
O17 0.018(5) 0.038(6) 0.024(5) -0.019(4) 0.012(4) -0.001(4)
O18 0.009(5) 0.023(5) 0.017(5) 0.006(4) 0.006(4) -0.004(4)
O19 0.067(7) 0.027(6) 0.055(6) 0.001(5) -0.049(6) -0.002(5)
O20 0.028(6) 0.092(8) 0.031(5) 0.024(6) 0.018(5) 0.010(6)
O21 0.034(5) 0.029(5) 0.009(4) 0.003(4) 0.009(4) 0.018(4)
O22 0.040(5) 0.026(5) 0.014(4) 0.013(4) 0.014(4) 0.019(4)
N1 0.007(4) 0.013(4) 0.012(4) -0.001(3) 0.006(3) 0.003(3)
N2 0.006(5) 0.028(7) 0.007(5) 0.001(5) 0.002(4) 0.000(5)
N3 0.011(4) 0.018(4) 0.019(4) 0.004(4) 0.006(4) 0.000(4)
N4 0.009(6) 0.013(6) 0.018(6) 0.001(5) 0.004(5) -0.002(5)
N5 0.008(6) 0.007(6) 0.012(5) -0.001(4) 0.005(4) -0.005(4)
N6 0.003(4) 0.008(4) 0.010(4) -0.003(3) 0.003(3) -0.001(3)
N7 0.008(5) 0.009(6) 0.014(5) 0.002(4) 0.003(4) 0.002(4)
N8 0.008(4) 0.009(4) 0.011(4) 0.003(3) 0.004(3) -0.002(3)
N9 0.004(5) 0.015(5) 0.010(5) 0.004(4) -0.002(4) -0.003(4)
N10 0.007(5) 0.006(6) 0.012(5) -0.001(4) 0.001(4) -0.002(4)
N11 0.010(4) 0.014(4) 0.011(4) 0.000(3) 0.007(3) 0.002(3)
N12 0.005(4) 0.013(4) 0.006(4) -0.007(3) 0.003(3) -0.002(3)
N13 0.004(5) 0.008(5) 0.006(5) 0.001(4) 0.004(4) 0.000(4)
N14 0.006(4) 0.006(4) 0.010(4) -0.001(3) 0.005(3) 0.000(3)
C1 0.013(7) 0.012(7) 0.010(6) -0.001(5) 0.006(5) -0.005(5)
C2 0.005(5) 0.012(6) 0.019(6) 0.005(5) 0.006(5) 0.004(5)
C3 0.013(5) 0.017(5) 0.009(4) 0.001(4) 0.002(4) 0.004(4)
C4 0.006(4) 0.012(5) 0.012(4) 0.000(4) -0.001(4) 0.002(4)
C5 0.006(5) 0.010(6) 0.016(5) 0.007(5) 0.006(5) 0.004(5)
C6 0.018(7) 0.009(7) 0.010(6) 0.004(5) 0.005(5) 0.008(5)
C7 0.009(7) 0.005(7) 0.020(7) 0.001(5) 0.001(5) 0.000(5)
C8 0.015(7) 0.007(7) 0.008(6) -0.001(5) 0.001(5) 0.005(5)
C9 0.005(4) 0.007(4) 0.008(4) 0.000(4) 0.000(4) -0.003(4)
C10 0.009(6) 0.004(6) 0.008(6) 0.000(5) 0.004(5) 0.002(5)
C11 0.006(4) 0.007(4) 0.013(4) -0.001(4) 0.001(4) 0.004(4)
C12 0.024(8) 0.012(7) 0.012(6) -0.005(5) 0.007(6) -0.005(6)
C13 0.007(4) 0.015(5) 0.012(4) -0.004(4) 0.004(4) 0.001(4)
C14 0.008(4) 0.006(4) 0.010(4) 0.002(4) 0.002(4) -0.002(4)
C15 0.007(6) 0.008(7) 0.011(6) 0.005(5) 0.000(5) 0.003(5)
C16 0.005(5) 0.008(6) 0.011(5) 0.003(4) -0.001(4) -0.005(4)
C17 0.012(4) 0.009(4) 0.009(4) 0.003(4) 0.001(4) -0.002(4)
C18 0.003(6) 0.024(8) 0.005(6) -0.002(5) 0.000(5) -0.004(5)
Cl1 0.120(7) 0.124(8) 0.135(8) -0.009(6) 0.024(6) 0.008(6)
O1W 0.016(6) 0.083(9) 0.021(5) 0.017(6) 0.009(5) 0.010(6)
O2W 0.048(7) 0.046(8) 0.032(6) 0.013(5) 0.017(6) 0.031(6)
O3W 0.076(9) 0.059(9) 0.014(5) 0.007(5) 0.009(6) -0.041(7)
OW1 0.058(9) 0.063(10) 0.065(9) -0.039(8) 0.014(7) 0.014(7)
OW2 0.046(8) 0.057(10) 0.106(12) 0.028(9) -0.025(8) -0.029(7)

loop_
_atom_type_symbol
_atom_type_description
_atom_type_scat_dispersion_real
_atom_type_scat_dispersion_imag
_atom_type_scat_source
O O 0.0106 0.0060 'International Tables Vol C Tables 4.2.6.8 and 6.1.1.4'
W W -0.8490 6.8722 'International Tables Vol C Tables 4.2.6.8 and 6.1.1.4'
Cu Cu 0.3201 1.2651 'International Tables Vol C Tables 4.2.6.8 and 6.1.1.4'
P P 0.1023 0.0942 'International Tables Vol C Tables 4.2.6.8 and 6.1.1.4'
N N 0.0061 0.0033 'International Tables Vol C Tables 4.2.6.8 and 6.1.1.4'
C C 0.0033 0.0016 'International Tables Vol C Tables 4.2.6.8 and 6.1.1.4'
H H 0.0000 0.0000 'International Tables Vol C Tables 4.2.6.8 and 6.1.1.4'
Cl Cl 0.1484 0.1585 'International Tables Vol C Tables 4.2.6.8 and 6.1.1.4'

loop_
_geom_angle_atom_site_label_1
_geom_angle_atom_site_label_2
_geom_angle_atom_site_label_3
_geom_angle
_geom_angle_site_symmetry_1
_geom_angle_site_symmetry_3
O2 P1 O2 180.0 3_646 .
O2 P1 O3 64.2(9) 3_646 3_646
O2 P1 O3 115.8(9) . 3_646
O2 P1 O3 115.8(9) 3_646 .
O2 P1 O3 64.2(9) . .
O3 P1 O3 180.0 3_646 .
O2 P1 O4 113.5(8) 3_646 3_646
O2 P1 O4 66.5(8) . 3_646
O3 P1 O4 74.0(8) 3_646 3_646
O3 P1 O4 106.0(8) . 3_646
O2 P1 O4 66.5(8) 3_646 .
O2 P1 O4 113.5(8) . .
O3 P1 O4 106.0(8) 3_646 .
O3 P1 O4 74.0(8) . .
O4 P1 O4 180.0(12) 3_646 .
O2 P1 O1 68.8(8) 3_646 3_646
O2 P1 O1 111.2(8) . 3_646
O3 P1 O1 105.6(8) 3_646 3_646
O3 P1 O1 74.4(8) . 3_646
O4 P1 O1 76.3(8) 3_646 3_646
O4 P1 O1 103.7(8) . 3_646
O2 P1 O1 111.2(8) 3_646 .
O2 P1 O1 68.8(8) . .
O3 P1 O1 74.4(8) 3_646 .
O3 P1 O1 105.6(8) . .
O4 P1 O1 103.7(8) 3_646 .
O4 P1 O1 76.3(8) . .
O1 P1 O1 180.0 3_646 .
O5 W1 O14 101.5(6) . .
O5 W1 O20 102.5(6) . .
O14 W1 O20 88.4(5) . .
O5 W1 O21 99.8(5) . .
O14 W1 O21 88.3(4) . .
O20 W1 O21 157.6(5) . .
O5 W1 O8 101.3(6) . .
O14 W1 O8 157.2(6) . .
O20 W1 O8 86.9(4) . .
O21 W1 O8 87.6(4) . .
O5 W1 O3 161.8(6) . 3_646
O14 W1 O3 92.2(5) . 3_646
O20 W1 O3 65.5(6) . 3_646
O21 W1 O3 92.5(5) . 3_646
O8 W1 O3 65.6(6) . 3_646
O5 W1 O2 160.5(6) . 3_646
O14 W1 O2 66.2(5) . 3_646
O20 W1 O2 92.5(6) . 3_646
O21 W1 O2 66.0(5) . 3_646
O8 W1 O2 91.8(6) . 3_646
O3 W1 O2 37.6(5) 3_646 3_646
O17 W2 O11 112.3(7) . .
O17 W2 O20 101.4(5) . .
O11 W2 O20 146.1(7) . .
O17 W2 O19 102.9(6) . .
O11 W2 O19 86.8(6) . .
O20 W2 O19 88.6(5) . .
O17 W2 O16 100.5(5) . .
O11 W2 O16 83.4(7) . .
O20 W2 O16 87.8(5) . .
O19 W2 O16 156.6(5) . .
O17 W2 O11' 93.4(7) . .
O20 W2 O11' 165.1(7) . .
O19 W2 O11' 86.8(6) . .
O16 W2 O11' 90.7(6) . .
O17 W2 O4 158.3(5) . 3_646
O11 W2 O4 51.6(7) . 3_646
O20 W2 O4 96.4(6) . 3_646
O19 W2 O4 65.1(5) . 3_646
O16 W2 O4 92.4(5) . 3_646
O11' W2 O4 68.8(7) . 3_646
O13 W3 O6 114.4(7) . .
O13 W3 O8 101.3(5) . .
O6 W3 O8 144.3(8) . .
O13 W3 O16 102.1(5) . .
O6 W3 O16 83.4(7) . .
O8 W3 O16 87.3(4) . .
O13 W3 O9' 111.7(8) . 3_646
O8 W3 O9' 79.8(8) . 3_646
O16 W3 O9' 145.6(9) . 3_646
O13 W3 O9 93.4(8) . 3_646
O8 W3 O9 96.8(7) . 3_646
O16 W3 O9 163.0(7) . 3_646
O13 W3 O6' 93.6(6) . .
O8 W3 O6' 164.8(7) . .
O16 W3 O6' 92.2(6) . .
O13 W3 O1 158.0(5) . .
O6 W3 O1 50.8(7) . .
O8 W3 O1 95.5(5) . .
O16 W3 O1 92.8(5) . .
O9' W3 O1 57.3(7) 3_646 .
O9 W3 O1 70.4(7) 3_646 .
O6' W3 O1 69.4(6) . .
O10 W4 O11 115.0(7) . 3_646
O10 W4 O22 103.9(6) . .
O11 W4 O22 86.0(6) 3_646 .
O10 W4 O12 90.0(8) . 3_646
O11 W4 O12 87.5(7) 3_646 3_646
O22 W4 O12 166.1(7) . 3_646
O10 W4 O21 100.2(5) . .
O11 W4 O21 144.7(7) 3_646 .
O22 W4 O21 87.8(4) . .
O12 W4 O21 90.3(6) 3_646 .
O10 W4 O11' 93.5(7) . 3_646
O22 W4 O11' 93.1(6) . 3_646
O21 W4 O11' 165.6(7) . 3_646
O10 W4 O12' 111.5(7) . 3_646
O22 W4 O12' 144.2(6) . 3_646
O21 W4 O12' 80.7(5) . 3_646
O11' W4 O12' 90.3(7) 3_646 3_646
O10 W4 O4 159.5(6) . .
O11 W4 O4 53.3(7) 3_646 .
O22 W4 O4 92.6(5) . .
O12 W4 O4 73.7(7) 3_646 .
O21 W4 O4 92.3(5) . .
O11' W4 O4 73.3(7) 3_646 .
O12' W4 O4 54.4(6) 3_646 .
O15 W5 O6 115.3(8) . 3_646
O15 W5 O14 100.0(6) . .
O6 W5 O14 144.6(7) 3_646 .
O15 W5 O22 102.2(5) . .
O6 W5 O22 84.6(6) 3_646 .
O14 W5 O22 86.2(4) . .
O15 W5 O7' 112.5(7) . .
O14 W5 O7' 82.1(7) . .
O22 W5 O7' 144.7(7) . .
O15 W5 O7 92.0(7) . .
O6 W5 O7 87.5(7) 3_646 .
O14 W5 O7 93.4(6) . .
O22 W5 O7 165.6(7) . .
O15 W5 O6' 92.4(8) . 3_646
O14 W5 O6' 167.5(7) . 3_646
O22 W5 O6' 92.7(6) . 3_646
O7' W5 O6' 91.8(8) . 3_646
O15 W5 O1 159.5(6) . 3_646
O6 W5 O1 52.3(7) 3_646 3_646
O14 W5 O1 94.4(5) . 3_646
O22 W5 O1 93.3(5) . 3_646
O7' W5 O1 54.9(7) . 3_646
O7 W5 O1 72.4(7) . 3_646
O6' W5 O1 73.2(7) 3_646 3_646
O12' W6 O18 110.0(6) . .
O12' W6 O7' 137.1(9) . .
O18 W6 O7' 112.8(7) . .
O18 W6 O9' 111.1(8) . .
O18 W6 O12 92.1(6) . .
O12' W6 O19 90.0(6) . .
O18 W6 O19 99.9(5) . .
O7' W6 O19 80.1(8) . .
O9' W6 O19 148.3(9) . .
O12 W6 O19 85.8(6) . .
O18 W6 O9 94.2(7) . .
O19 W6 O9 163.6(7) . .
O18 W6 O7 95.0(6) . .
O12 W6 O7 172.8(7) . .
O19 W6 O7 92.2(6) . .
O12' W6 O1 86.3(7) . 3_646
O18 W6 O1 157.8(5) . 3_646
O7' W6 O1 53.5(7) . 3_646
O9' W6 O1 58.1(7) . 3_646
O12 W6 O1 105.5(6) . 3_646
O19 W6 O1 94.8(6) . 3_646
O9 W6 O1 69.4(6) . 3_646
O7 W6 O1 67.8(6) . 3_646
O12' W6 O4 53.5(7) . 3_646
O18 W6 O4 154.8(5) . 3_646
O7' W6 O4 85.1(8) . 3_646
O9' W6 O4 84.0(10) . 3_646
O12 W6 O4 68.1(6) . 3_646
O19 W6 O4 64.5(5) . 3_646
O9 W6 O4 104.8(8) . 3_646
O7 W6 O4 104.8(6) . 3_646
O1 W6 O4 47.4(5) 3_646 3_646
N7 Cu1 N14 176.7(4) . .
N7 Cu1 N1 93.3(4) . 1_655
N14 Cu1 N1 89.6(4) . 1_655
N7 Cu1 N8 88.5(4) . 1_455
N14 Cu1 N8 88.4(4) . 1_455
N1 Cu1 N8 172.7(4) 1_655 1_455
N7 Cu1 Cl1 87.3(4) . .
N14 Cu1 Cl1 93.6(4) . .
N1 Cu1 Cl1 98.9(4) 1_655 .
N8 Cu1 Cl1 88.2(4) 1_455 .
O3W Cu2 N10 170.0(5) . .
O3W Cu2 N4 91.8(5) . 2_556
N10 Cu2 N4 96.3(4) . 2_556
O3W Cu2 O1W 86.0(5) . .
N10 Cu2 O1W 84.3(4) . .
N4 Cu2 O1W 156.5(5) 2_556 .
O3W Cu2 O2W 88.8(5) . .
N10 Cu2 O2W 93.8(4) . .
N4 Cu2 O2W 110.2(4) 2_556 .
O1W Cu2 O2W 93.1(5) . .
P1 O1 O2 50.6(7) . .
P1 O1 W5 126.4(8) . 3_646
O2 O1 W5 75.8(8) . 3_646
P1 O1 W3 121.4(8) . .
O2 O1 W3 135.5(10) . .
W5 O1 W3 95.4(6) 3_646 .
P1 O1 W6 118.3(8) . 3_646
O2 O1 W6 131.4(10) . 3_646
W5 O1 W6 95.1(5) 3_646 3_646
W3 O1 W6 92.3(5) . 3_646
P1 O2 O3 60.3(9) . .
P1 O2 O4 61.8(8) . 3_646
O3 O2 O4 100.5(12) . 3_646
P1 O2 O1 60.6(8) . .
O3 O2 O1 98.2(11) . .
O4 O2 O1 96.3(11) 3_646 .
P1 O2 W1 127.3(9) . 3_646
O3 O2 W1 67.0(8) . 3_646
O4 O2 W1 131.8(10) 3_646 3_646
O1 O2 W1 130.7(9) . 3_646
P1 O3 O2 55.5(8) . .
P1 O3 W1 130.9(9) . 3_646
O2 O3 W1 75.4(9) . 3_646
P1 O4 O2 51.7(7) . 3_646
P1 O4 W4 128.2(9) . .
O2 O4 W4 76.5(8) 3_646 .
P1 O4 W2 120.6(8) . 3_646
O2 O4 W2 137.2(10) 3_646 3_646
W4 O4 W2 95.4(5) . 3_646
P1 O4 W6 118.0(8) . 3_646
O2 O4 W6 130.4(10) 3_646 3_646
W4 O4 W6 94.5(6) . 3_646
W2 O4 W6 91.7(5) 3_646 3_646
W3 O6 W5 155.9(11) . 3_646
W5 O6' W3 122.0(10) 3_646 .
W5 O7 W6 124.6(9) . .
W6 O7' W5 149.0(11) . .
W3 O8 W1 140.0(7) . .
W3 O9 W6 126.1(12) 3_646 .
W6 O9' W3 145.6(11) . 3_646
W2 O11 W4 155.4(11) . 3_646
W4 O11' W2 122.5(11) 3_646 .
W6 O12 W4 123.7(10) . 3_646
W6 O12' W4 151.5(10) . 3_646
W1 O14 W5 139.1(6) . .
W2 O16 W3 139.2(6) . .
W2 O19 W6 138.6(7) . .
W2 O20 W1 139.3(8) . .
W1 O21 W4 138.0(6) . .
W4 O22 W5 140.6(6) . .
C1 N1 N2 106.1(10) . .
C1 N1 Cu1 134.5(8) . 1_455
N2 N1 Cu1 118.1(7) . 1_455
N3 N2 N1 108.5(9) . .
N2 N3 N4 109.9(10) . .
C1 N4 N3 104.5(10) . .
C1 N4 Cu2 130.6(9) . 2_546
N3 N4 Cu2 124.8(8) . 2_546
C8 N5 N6 103.0(10) . .
C9 N6 N5 110.0(9) . .
C9 N6 C5 129.3(10) . .
N5 N6 C5 120.7(9) . .
C9 N7 C8 103.6(10) . .
C9 N7 Cu1 126.9(8) . .
C8 N7 Cu1 126.1(8) . .
N9 N8 C10 105.2(9) . .
N9 N8 Cu1 112.0(7) . 1_655
C10 N8 Cu1 142.2(8) . 1_655
N10 N9 N8 109.6(9) . .
N9 N10 N11 111.5(9) . .
N9 N10 Cu2 127.7(8) . .
N11 N10 Cu2 120.6(8) . .
N10 N11 C10 104.3(10) . .
C18 N12 N13 102.5(9) . .
C17 N13 N12 109.2(9) . .
C17 N13 C14 130.5(10) . .
N12 N13 C14 119.5(9) . .
C17 N14 C18 104.5(10) . .
C17 N14 Cu1 127.9(8) . .
C18 N14 Cu1 127.6(8) . .
N1 C1 N4 110.8(11) . .
N1 C1 C2 128.6(11) . .
N4 C1 C2 120.2(11) . .
C7 C2 C3 120.4(11) . .
C7 C2 C1 120.4(11) . .
C3 C2 C1 119.1(11) . .
C4 C3 C2 119.8(11) . .
C4 C3 H3A 120.1 . .
C2 C3 H3A 120.1 . .
C3 C4 C5 117.6(11) . .
C3 C4 H4A 121.2 . .
C5 C4 H4A 121.2 . .
C6 C5 C4 122.8(11) . .
C6 C5 N6 118.0(11) . .
C4 C5 N6 119.0(11) . .
C5 C6 C7 117.9(11) . .
C5 C6 H6A 121.0 . .
C7 C6 H6A 121.0 . .
C2 C7 C6 121.4(12) . .
C2 C7 H7A 119.3 . .
C6 C7 H7A 119.3 . .
N5 C8 N7 114.1(11) . .
N5 C8 H8A 123.0 . .
N7 C8 H8A 123.0 . .
N7 C9 N6 109.3(10) . .
N7 C9 H9A 125.4 . .
N6 C9 H9A 125.4 . .
N11 C10 N8 109.4(10) . .
N11 C10 C11 121.1(10) . .
N8 C10 C11 129.5(10) . .
C12 C11 C16 118.5(11) . .
C12 C11 C10 120.1(11) . .
C16 C11 C10 121.3(11) . .
C13 C12 C11 122.1(11) . .
C13 C12 H12A 119.0 . .
C11 C12 H12A 119.0 . .
C12 C13 C14 118.0(12) . .
C12 C13 H13A 121.0 . .
C14 C13 H13A 121.0 . .
C15 C14 C13 121.9(11) . .
C15 C14 N13 119.0(10) . .
C13 C14 N13 118.9(10) . .
C14 C15 C16 119.8(11) . .
C14 C15 H15A 120.1 . .
C16 C15 H15A 120.1 . .
C11 C16 C15 119.7(11) . .
C11 C16 H16A 120.2 . .
C15 C16 H16A 120.2 . .
N14 C17 N13 110.5(11) . .
N14 C17 H17A 124.7 . .
N13 C17 H17A 124.7 . .
N12 C18 N14 113.2(10) . .
N12 C18 H18A 123.4 . .
N14 C18 H18A 123.4 . .

loop_
_geom_bond_atom_site_label_1
_geom_bond_atom_site_label_2
_geom_bond_distance
_geom_bond_site_symmetry_2
P1 O2 1.430(16) 3_646
P1 O2 1.430(16) .
P1 O3 1.506(16) 3_646
P1 O3 1.506(16) .
P1 O4 1.605(15) 3_646
P1 O4 1.605(15) .
P1 O1 1.612(15) 3_646
P1 O1 1.612(15) .
W1 O5 1.666(11) .
W1 O14 1.884(9) .
W1 O20 1.889(10) .
W1 O21 1.893(9) .
W1 O8 1.907(10) .
W1 O3 2.355(16) 3_646
W1 O2 2.475(17) 3_646
W2 O17 1.667(9) .
W2 O11 1.765(17) .
W2 O20 1.886(12) .
W2 O19 1.894(11) .
W2 O16 1.893(10) .
W2 O11' 2.09(2) .
W2 O4 2.458(16) 3_646
W3 O13 1.659(9) .
W3 O6 1.757(19) .
W3 O8 1.871(12) .
W3 O16 1.906(10) .
W3 O9' 1.932(18) 3_646
W3 O9 1.968(16) 3_646
W3 O6' 2.08(2) .
W3 O1 2.446(16) .
W4 O10 1.643(11) .
W4 O11 1.873(17) 3_646
W4 O22 1.872(9) .
W4 O12 1.922(17) 3_646
W4 O21 1.923(9) .
W4 O11' 1.96(2) 3_646
W4 O12' 1.973(15) 3_646
W4 O4 2.348(16) .
W5 O15 1.659(11) .
W5 O6 1.869(18) 3_646
W5 O14 1.900(10) .
W5 O22 1.900(9) .
W5 O7' 1.931(18) .
W5 O7 1.939(15) .
W5 O6' 1.972(19) 3_646
W5 O1 2.347(15) 3_646
W6 O12' 1.685(15) .
W6 O18 1.678(8) .
W6 O7' 1.757(18) .
W6 O9' 1.778(18) .
W6 O12 2.098(19) .
W6 O19 1.895(12) .
W6 O9 2.008(19) .
W6 O7 2.074(18) .
W6 O1 2.468(15) 3_646
W6 O4 2.480(15) 3_646
Cu1 N7 1.971(10) .
Cu1 N14 1.990(10) .
Cu1 N1 2.075(10) 1_655
Cu1 N8 2.101(10) 1_455
Cu1 Cl1 2.348(9) .
Cu2 O3W 1.936(10) .
Cu2 N10 1.968(10) .
Cu2 N4 1.996(11) 2_556
Cu2 O1W 2.034(10) .
Cu2 O2W 2.199(11) .
O1 O2 1.72(2) .
O1 W5 2.347(15) 3_646
O1 W6 2.468(15) 3_646
O2 O3 1.56(2) .
O2 O4 1.67(2) 3_646
O2 W1 2.475(17) 3_646
O3 W1 2.355(16) 3_646
O4 O2 1.67(2) 3_646
O4 W2 2.458(16) 3_646
O4 W6 2.481(15) 3_646
O6 W5 1.869(18) 3_646
O6' W5 1.972(19) 3_646
O9 W3 1.968(16) 3_646
O9' W3 1.932(18) 3_646
O11 W4 1.873(17) 3_646
O11' W4 1.96(2) 3_646
O12 W4 1.922(17) 3_646
O12' W4 1.973(15) 3_646
N1 C1 1.327(16) .
N1 N2 1.378(14) .
N1 Cu1 2.075(10) 1_455
N2 N3 1.295(15) .
N3 N4 1.379(15) .
N4 C1 1.351(16) .
N4 Cu2 1.996(11) 2_546
N5 C8 1.309(16) .
N5 N6 1.356(13) .
N6 C9 1.345(15) .
N6 C5 1.427(15) .
N7 C9 1.319(15) .
N7 C8 1.368(15) .
N8 N9 1.314(14) .
N8 C10 1.377(15) .
N8 Cu1 2.101(10) 1_655
N9 N10 1.288(14) .
N10 N11 1.333(14) .
N11 C10 1.340(15) .
N12 C18 1.327(15) .
N12 N13 1.386(13) .
N13 C17 1.331(15) .
N13 C14 1.439(15) .
N14 C17 1.305(15) .
N14 C18 1.365(15) .
C1 C2 1.486(17) .
C2 C7 1.364(17) .
C2 C3 1.391(18) .
C3 C4 1.390(17) .
C3 H3A 0.9300 .
C4 C5 1.394(17) .
C4 H4A 0.9300 .
C5 C6 1.371(18) .
C6 C7 1.376(18) .
C6 H6A 0.9300 .
C7 H7A 0.9300 .
C8 H8A 0.9300 .
C9 H9A 0.9300 .
C10 C11 1.479(17) .
C11 C12 1.387(17) .
C11 C16 1.393(16) .
C12 C13 1.372(18) .
C12 H12A 0.9300 .
C13 C14 1.380(16) .
C13 H13A 0.9300 .
C14 C15 1.359(16) .
C15 C16 1.392(17) .
C15 H15A 0.9300 .
C16 H16A 0.9300 .
C17 H17A 0.9300 .
C18 H18A 0.9300 .

loop_
_geom_torsion_atom_site_label_1
_geom_torsion_atom_site_label_2
_geom_torsion_atom_site_label_3
_geom_torsion_atom_site_label_4
_geom_torsion
_geom_torsion_site_symmetry_1
_geom_torsion_site_symmetry_4
O2 P1 O1 O2 179.996(2) 3_646 .
O3 P1 O1 O2 -126.4(10) 3_646 .
O3 P1 O1 O2 53.6(10) . .
O4 P1 O1 O2 -57.7(10) 3_646 .
O4 P1 O1 O2 122.3(10) . .
O2 P1 O1 W5 179.5(9) 3_646 3_646
O2 P1 O1 W5 -0.5(9) . 3_646
O3 P1 O1 W5 -126.9(12) 3_646 3_646
O3 P1 O1 W5 53.1(12) . 3_646
O4 P1 O1 W5 -58.2(11) 3_646 3_646
O4 P1 O1 W5 121.8(11) . 3_646
O2 P1 O1 W3 -54.5(11) 3_646 .
O2 P1 O1 W3 125.5(11) . .
O3 P1 O1 W3 -0.9(9) 3_646 .
O3 P1 O1 W3 179.1(9) . .
O4 P1 O1 W3 67.8(10) 3_646 .
O4 P1 O1 W3 -112.2(10) . .
O2 P1 O1 W6 58.0(11) 3_646 3_646
O2 P1 O1 W6 -122.0(11) . 3_646
O3 P1 O1 W6 111.6(10) 3_646 3_646
O3 P1 O1 W6 -68.4(10) . 3_646
O4 P1 O1 W6 -179.7(8) 3_646 3_646
O4 P1 O1 W6 0.3(8) . 3_646
O3 P1 O2 O3 180.004(1) 3_646 .
O4 P1 O2 O3 -123.0(10) 3_646 .
O4 P1 O2 O3 57.0(10) . .
O1 P1 O2 O3 -59.4(10) 3_646 .
O1 P1 O2 O3 120.6(10) . .
O3 P1 O2 O4 -57.0(10) 3_646 3_646
O3 P1 O2 O4 123.0(10) . 3_646
O4 P1 O2 O4 179.999(3) . 3_646
O1 P1 O2 O4 63.6(10) 3_646 3_646
O1 P1 O2 O4 -116.4(10) . 3_646
O3 P1 O2 O1 59.4(10) 3_646 .
O3 P1 O2 O1 -120.6(10) . .
O4 P1 O2 O1 116.4(10) 3_646 .
O4 P1 O2 O1 -63.6(10) . .
O1 P1 O2 O1 179.999(2) 3_646 .
O3 P1 O2 W1 -179.8(9) 3_646 3_646
O3 P1 O2 W1 0.2(9) . 3_646
O4 P1 O2 W1 -122.8(12) 3_646 3_646
O4 P1 O2 W1 57.2(12) . 3_646
O1 P1 O2 W1 -59.2(12) 3_646 3_646
O1 P1 O2 W1 120.8(12) . 3_646
W5 O1 O2 P1 179.6(8) 3_646 .
W3 O1 O2 P1 -97.2(13) . .
W6 O1 O2 P1 95.4(12) 3_646 .
P1 O1 O2 O3 -49.0(8) . .
W5 O1 O2 O3 130.6(10) 3_646 .
W3 O1 O2 O3 -146.3(12) . .
W6 O1 O2 O3 46.4(15) 3_646 .
P1 O1 O2 O4 52.5(8) . 3_646
W5 O1 O2 O4 -127.8(9) 3_646 3_646
W3 O1 O2 O4 -44.7(16) . 3_646
W6 O1 O2 O4 148.0(11) 3_646 3_646
P1 O1 O2 W1 -115.7(13) . 3_646
W5 O1 O2 W1 63.9(11) 3_646 3_646
W3 O1 O2 W1 147.1(9) . 3_646
W6 O1 O2 W1 -20.3(19) 3_646 3_646
O2 P1 O3 O2 180.003(1) 3_646 .
O4 P1 O3 O2 53.2(10) 3_646 .
O4 P1 O3 O2 -126.8(10) . .
O1 P1 O3 O2 123.6(9) 3_646 .
O1 P1 O3 O2 -56.4(9) . .
O2 P1 O3 W1 179.8(10) 3_646 3_646
O2 P1 O3 W1 -0.2(10) . 3_646
O4 P1 O3 W1 53.0(12) 3_646 3_646
O4 P1 O3 W1 -127.0(12) . 3_646
O1 P1 O3 W1 123.4(12) 3_646 3_646
O1 P1 O3 W1 -56.6(12) . 3_646
O4 O2 O3 P1 -48.7(9) 3_646 .
O1 O2 O3 P1 49.3(8) . .
W1 O2 O3 P1 -179.9(8) 3_646 .
P1 O2 O3 W1 179.9(8) . 3_646
O4 O2 O3 W1 131.1(10) 3_646 3_646
O1 O2 O3 W1 -130.9(9) . 3_646
O2 P1 O4 O2 180.001(4) . 3_646
O3 P1 O4 O2 51.8(10) 3_646 3_646
O3 P1 O4 O2 -128.2(10) . 3_646
O1 P1 O4 O2 -59.2(10) 3_646 3_646
O1 P1 O4 O2 120.8(10) . 3_646
O2 P1 O4 W4 1.0(10) 3_646 .
O2 P1 O4 W4 -179.0(10) . .
O3 P1 O4 W4 52.8(12) 3_646 .
O3 P1 O4 W4 -127.2(12) . .
O1 P1 O4 W4 -58.2(12) 3_646 .
O1 P1 O4 W4 121.8(12) . .
O2 P1 O4 W2 128.2(12) 3_646 3_646
O2 P1 O4 W2 -51.8(12) . 3_646
O3 P1 O4 W2 -180.0(8) 3_646 3_646
O3 P1 O4 W2 0.0(8) . 3_646
O1 P1 O4 W2 69.0(10) 3_646 3_646
O1 P1 O4 W2 -111.0(10) . 3_646
O2 P1 O4 W6 -121.1(11) 3_646 3_646
O2 P1 O4 W6 58.9(11) . 3_646
O3 P1 O4 W6 -69.3(10) 3_646 3_646
O3 P1 O4 W6 110.7(10) . 3_646
O1 P1 O4 W6 179.7(8) 3_646 3_646
O1 P1 O4 W6 -0.3(8) . 3_646
O13 W3 O6 W5 125(3) . 3_646
O8 W3 O6 W5 -59(3) . 3_646
O16 W3 O6 W5 -135(3) . 3_646
O1 W3 O6 W5 -36(3) . 3_646
O12' W6 O7' W5 -60(3) . .
O18 W6 O7' W5 124(2) . .
O19 W6 O7' W5 -139(2) . .
O1 W6 O7' W5 -36(2) 3_646 .
O4 W6 O7' W5 -74(2) 3_646 .
O13 W3 O8 W1 156.1(10) . .
O6 W3 O8 W1 -20.5(16) . .
O16 W3 O8 W1 54.4(10) . .
O9' W3 O8 W1 -93.6(12) 3_646 .
O9 W3 O8 W1 -109.0(11) 3_646 .
O6' W3 O8 W1 -34(3) . .
O1 W3 O8 W1 -38.2(10) . .
O18 W6 O9' W3 -126(3) . 3_646
O19 W6 O9' W3 67(4) . 3_646
O1 W6 O9' W3 32(2) 3_646 3_646
O4 W6 O9' W3 75(3) 3_646 3_646
O17 W2 O11 W4 -132(3) . 3_646
O20 W2 O11 W4 53(3) . 3_646
O19 W2 O11 W4 -29(3) . 3_646
O16 W2 O11 W4 129(3) . 3_646
O4 W2 O11 W4 31(2) 3_646 3_646
O18 W6 O12' W4 124(2) . 3_646
O7' W6 O12' W4 -52(3) . 3_646
O19 W6 O12' W4 24(2) . 3_646
O1 W6 O12' W4 -71(2) 3_646 3_646
O4 W6 O12' W4 -33.8(18) 3_646 3_646
O5 W1 O14 W5 -155.6(9) . .
O20 W1 O14 W5 101.9(10) . .
O21 W1 O14 W5 -55.9(9) . .
O8 W1 O14 W5 23.8(17) . .
O3 W1 O14 W5 36.5(10) 3_646 .
O2 W1 O14 W5 8.5(8) 3_646 .
O15 W5 O14 W1 157.5(9) . .
O6 W5 O14 W1 -19.4(16) 3_646 .
O22 W5 O14 W1 55.7(9) . .
O7' W5 O14 W1 -90.9(11) . .
O7 W5 O14 W1 -109.9(10) . .
O6' W5 O14 W1 -30(3) 3_646 .
O1 W5 O14 W1 -37.3(10) 3_646 .
O17 W2 O16 W3 153.6(10) . .
O11 W2 O16 W3 -94.9(12) . .
O20 W2 O16 W3 52.4(11) . .
O19 W2 O16 W3 -29(2) . .
O11' W2 O16 W3 -112.8(11) . .
O4 W2 O16 W3 -44.0(11) 3_646 .
O17 W2 O19 W6 156.4(11) . .
O11 W2 O19 W6 44.3(13) . .
O20 W2 O19 W6 -102.1(12) . .
O16 W2 O19 W6 -21(2) . .
O11' W2 O19 W6 63.6(13) . .
O4 W2 O19 W6 -4.4(10) 3_646 .
O12' W6 O19 W2 -44.4(13) . .
O18 W6 O19 W2 -154.7(11) . .
O7' W6 O19 W2 93.6(13) . .
O9' W6 O19 W2 13(2) . .
O12 W6 O19 W2 -63.3(12) . .
O9 W6 O19 W2 56(3) . .
O7 W6 O19 W2 109.8(12) . .
O1 W6 O19 W2 41.9(12) 3_646 .
O4 W6 O19 W2 4.4(10) 3_646 .
O17 W2 O20 W1 -154.6(10) . .
O11 W2 O20 W1 20.4(18) . .
O19 W2 O20 W1 102.5(11) . .
O16 W2 O20 W1 -54.4(11) . .
O11' W2 O20 W1 30(3) . .
O4 W2 O20 W1 37.8(11) 3_646 .
O5 W1 O20 W2 155.4(11) . .
O14 W1 O20 W2 -103.2(11) . .
O21 W1 O20 W2 -21.5(19) . .
O8 W1 O20 W2 54.5(11) . .
O3 W1 O20 W2 -10.1(10) 3_646 .
O2 W1 O20 W2 -37.1(11) 3_646 .
O5 W1 O21 W4 152.6(9) . .
O14 W1 O21 W4 51.2(8) . .
O20 W1 O21 W4 -30.5(16) . .
O8 W1 O21 W4 -106.4(9) . .
O3 W1 O21 W4 -40.9(8) 3_646 .
O2 W1 O21 W4 -13.4(7) 3_646 .
O10 W4 O22 W5 154.8(9) . .
O11 W4 O22 W5 -90.4(11) 3_646 .
O12 W4 O22 W5 -28(3) 3_646 .
O21 W4 O22 W5 54.8(9) . .
O11' W4 O22 W5 -110.8(11) 3_646 .
O12' W4 O22 W5 -16.0(15) 3_646 .
O4 W4 O22 W5 -37.4(10) . .
C1 N1 N2 N3 -3.4(14) . .
Cu1 N1 N2 N3 -172.1(8) 1_455 .
N1 N2 N3 N4 2.1(14) . .
N2 N3 N4 C1 -0.1(14) . .
N2 N3 N4 Cu2 -177.3(8) . 2_546
C8 N5 N6 C9 -1.3(13) . .
C8 N5 N6 C5 177.6(10) . .
C10 N8 N9 N10 -1.1(13) . .
Cu1 N8 N9 N10 172.1(7) 1_655 .
N8 N9 N10 N11 0.8(13) . .
N8 N9 N10 Cu2 175.6(8) . .
N9 N10 N11 C10 -0.1(13) . .
Cu2 N10 N11 C10 -175.4(8) . .
C18 N12 N13 C17 -0.9(13) . .
C18 N12 N13 C14 -171.7(10) . .
N2 N1 C1 N4 3.4(14) . .
Cu1 N1 C1 N4 169.5(9) 1_455 .
N2 N1 C1 C2 176.2(12) . .
Cu1 N1 C1 C2 -18(2) 1_455 .
N3 N4 C1 N1 -2.2(14) . .
Cu2 N4 C1 N1 174.9(8) 2_546 .
N3 N4 C1 C2 -175.6(11) . .
Cu2 N4 C1 C2 1.4(18) 2_546 .
N1 C1 C2 C7 -51.5(19) . .
N4 C1 C2 C7 120.7(14) . .
N1 C1 C2 C3 130.8(14) . .
N4 C1 C2 C3 -57.0(17) . .
C7 C2 C3 C4 -0.1(19) . .
C1 C2 C3 C4 177.5(11) . .
C2 C3 C4 C5 -2.6(18) . .
C3 C4 C5 C6 4.5(18) . .
C3 C4 C5 N6 179.9(11) . .
C9 N6 C5 C6 -166.7(12) . .
N5 N6 C5 C6 14.7(16) . .
C9 N6 C5 C4 17.7(19) . .
N5 N6 C5 C4 -161.0(11) . .
C4 C5 C6 C7 -3.5(18) . .
N6 C5 C6 C7 -178.9(11) . .
C3 C2 C7 C6 1.2(19) . .
C1 C2 C7 C6 -176.4(11) . .
C5 C6 C7 C2 0.5(18) . .
N6 N5 C8 N7 0.6(13) . .
C9 N7 C8 N5 0.3(14) . .
Cu1 N7 C8 N5 -159.9(8) . .
C8 N7 C9 N6 -1.1(13) . .
Cu1 N7 C9 N6 158.9(8) . .
N5 N6 C9 N7 1.6(14) . .
C5 N6 C9 N7 -177.2(11) . .
N10 N11 C10 N8 -0.6(13) . .
N10 N11 C10 C11 179.0(10) . .
N9 N8 C10 N11 1.1(13) . .
Cu1 N8 C10 N11 -168.6(10) 1_655 .
N9 N8 C10 C11 -178.5(12) . .
Cu1 N8 C10 C11 12(2) 1_655 .
N11 C10 C11 C12 43.1(17) . .
N8 C10 C11 C12 -137.4(13) . .
N11 C10 C11 C16 -134.2(13) . .
N8 C10 C11 C16 45.4(19) . .
C16 C11 C12 C13 -1.5(19) . .
C10 C11 C12 C13 -178.8(12) . .
C11 C12 C13 C14 0.3(19) . .
C12 C13 C14 C15 1.2(19) . .
C12 C13 C14 N13 -175.1(11) . .
C17 N13 C14 C15 -141.9(13) . .
N12 N13 C14 C15 26.7(16) . .
C17 N13 C14 C13 34.5(18) . .
N12 N13 C14 C13 -156.9(11) . .
C13 C14 C15 C16 -1.4(19) . .
N13 C14 C15 C16 174.9(11) . .
C12 C11 C16 C15 1.3(18) . .
C10 C11 C16 C15 178.6(11) . .
C14 C15 C16 C11 0.1(18) . .
C18 N14 C17 N13 1.0(13) . .
Cu1 N14 C17 N13 180.0(8) . .
N12 N13 C17 N14 -0.1(13) . .
C14 N13 C17 N14 169.4(11) . .
N13 N12 C18 N14 1.5(13) . .
C17 N14 C18 N12 -1.6(14) . .
Cu1 N14 C18 N12 179.4(8) . .
